data_7228143
loop_
_publ_author_name
'Shi, Lu-Lu'
'Zheng, Tian-Rui'
'Li, Min'
'Qian, Lin-Lu'
'Li, Bao-Long'
'Li, Hai-Yan'

_publ_section_title
;
 A series of five-coordinated copper coordination polymers for efficient
 degradation of organic dyes under visible light irradiation
;
_journal_issue 38
_journal_name_full 'RSC Adv.'
_journal_page_first 23432
_journal_paper_doi 10.1039/C7RA03268D
_journal_volume 7
_journal_year 2017
_chemical_formula_sum 'C38 H39 Cu2 N8 O11'
_chemical_formula_weight 910.85
_chemical_name_systematic
; 
 ? 
;
_space_group_IT_number 2
_symmetry_cell_setting triclinic
_symmetry_space_group_name_Hall '-P 1'
_symmetry_space_group_name_H-M 'P -1'
_atom_sites_solution_hydrogens geom
_atom_sites_solution_primary direct
_atom_sites_solution_secondary difmap
_audit_creation_method SHELXL-97
_audit_update_record
;
2017-03-16 deposited with the CCDC.
2017-04-21 downloaded from the CCDC.
;
_cell_angle_alpha 86.079(4)
_cell_angle_beta 88.972(4)
_cell_angle_gamma 68.582(6)
_cell_formula_units_Z 2
_cell_length_a 9.7731(6)
_cell_length_b 9.8545(7)
_cell_length_c 22.5635(9)
_cell_measurement_reflns_used 4686
_cell_measurement_temperature 253(2)
_cell_measurement_theta_max 27.3500
_cell_measurement_theta_min 3.5410
_cell_volume 2018.2(2)
_computing_cell_refinement
;
CrysAlisPro, Agilent Technologies,
Version 1.171.36.32 (release 02-08-2013 CrysAlis171 .NET)
(compiled Aug  2 2013,16:46:58)
;
_computing_data_collection
;
CrysAlisPro, Agilent Technologies,
Version 1.171.36.32 (release 02-08-2013 CrysAlis171 .NET)
(compiled Aug  2 2013,16:46:58)
;
_computing_data_reduction
;
CrysAlisPro, Agilent Technologies,
Version 1.171.36.32 (release 02-08-2013 CrysAlis171 .NET)
(compiled Aug  2 2013,16:46:58)
;
_computing_molecular_graphics 'Bruker SHELXTL'
_computing_publication_material 'Bruker SHELXTL'
_computing_structure_refinement 'SHELXL-97 (Sheldrick, 1997)'
_computing_structure_solution 'SHELXS-97 (Sheldrick, 1990)'
_diffrn_ambient_temperature 253(2)
_diffrn_detector_area_resol_mean 10.4471
_diffrn_measured_fraction_theta_full 0.998
_diffrn_measured_fraction_theta_max 0.998
_diffrn_measurement_device_type 'Xcalibur, Atlas, Gemini'
_diffrn_measurement_method '\w scans'
_diffrn_radiation_monochromator graphite
_diffrn_radiation_source 'fine-focus sealed tube'
_diffrn_radiation_type MoK\a
_diffrn_radiation_wavelength 0.71073
_diffrn_reflns_av_R_equivalents 0.0412
_diffrn_reflns_av_sigmaI/netI 0.0606
_diffrn_reflns_limit_h_max 12
_diffrn_reflns_limit_h_min -12
_diffrn_reflns_limit_k_max 11
_diffrn_reflns_limit_k_min -12
_diffrn_reflns_limit_l_max 28
_diffrn_reflns_limit_l_min -28
_diffrn_reflns_number 19921
_diffrn_reflns_theta_full 26.80
_diffrn_reflns_theta_max 26.80
_diffrn_reflns_theta_min 2.87
_diffrn_standards_decay_% 0
_diffrn_standards_interval_count 0
_diffrn_standards_interval_time 0
_diffrn_standards_number 0
_exptl_absorpt_coefficient_mu 1.123
_exptl_absorpt_correction_T_max 0.8960
_exptl_absorpt_correction_T_min 0.5522
_exptl_absorpt_correction_type multi-scan
_exptl_absorpt_process_details
;
CrysAlisPro, Agilent Technologies,
Version 1.171.36.32 (release 02-08-2013 CrysAlis171 .NET)
(compiled Aug  2 2013,16:46:58)
Empirical absorption correction using spherical harmonics,
 implemented in SCALE3 ABSPACK scaling algorithm.
;
_exptl_crystal_colour blue
_exptl_crystal_density_diffrn 1.499
_exptl_crystal_density_method 'not measured'
_exptl_crystal_description block
_exptl_crystal_F_000 938
_exptl_crystal_size_max 0.60
_exptl_crystal_size_mid 0.30
_exptl_crystal_size_min 0.10
_refine_diff_density_max 1.860
_refine_diff_density_min -1.244
_refine_diff_density_rms 0.125
_refine_ls_extinction_method none
_refine_ls_goodness_of_fit_ref 1.091
_refine_ls_hydrogen_treatment mixed
_refine_ls_matrix_type full
_refine_ls_number_parameters 535
_refine_ls_number_reflns 8636
_refine_ls_number_restraints 13
_refine_ls_restrained_S_all 1.117
_refine_ls_R_factor_all 0.0958
_refine_ls_R_factor_gt 0.0735
_refine_ls_shift/su_max 0.002
_refine_ls_shift/su_mean 0.000
_refine_ls_structure_factor_coef Fsqd
_refine_ls_weighting_details 'calc w=1/[\s^2^(Fo^2^)+(0.0920P)^2^+5.8934P] where P=(Fo^2^+2Fc^2^)/3'
_refine_ls_weighting_scheme calc
_refine_ls_wR_factor_gt 0.1958
_refine_ls_wR_factor_ref 0.2084
_reflns_number_gt 6553
_reflns_number_total 8636
_reflns_threshold_expression >2sigma(I)
_cod_data_source_file c7ra03268d2.cif
_cod_data_source_block 5
_cod_depositor_comments
;
The following automatic conversions were performed:

'_symmetry_cell_setting' value 'Triclinic' changed to 'triclinic'
according to
/home/data/users/saulius/crontab/automatic-downloads/rss-feeds/RSC/lib/dictionaries/cif_core.dic
dictionary named 'cif_core.dic' version 2.4.2 from 2011-04-26.

Automatic conversion script
Id: cif_fix_values 4973 2017-02-22 13:04:09Z antanas 
;
_cod_original_sg_symbol_H-M P-1
_cod_database_code 7228143

loop_
_symmetry_equiv_pos_as_xyz
'x, y, z'
'-x, -y, -z'

loop_
_atom_site_label
_atom_site_type_symbol
_atom_site_fract_x
_atom_site_fract_y
_atom_site_fract_z
_atom_site_U_iso_or_equiv
_atom_site_adp_type
_atom_site_occupancy
_atom_site_symmetry_multiplicity
_atom_site_calc_flag
_atom_site_refinement_flags
Cu1 Cu -0.20841(7) 2.02306(6) 0.57916(3) 0.02904(19) Uani 1 1 d .
Cu2 Cu -0.12388(7) 1.34300(7) 0.85555(3) 0.02915(19) Uani 1 1 d .
O1 O -0.1892(5) 1.9120(4) 0.50836(15) 0.0358(9) Uani 1 1 d .
O2 O -0.1363(4) 1.6875(4) 0.47936(15) 0.0323(8) Uani 1 1 d .
O3 O -0.0872(6) 1.4728(5) 0.78213(17) 0.0516(12) Uani 1 1 d .
O4 O -0.1558(7) 1.7079(5) 0.80104(19) 0.0685(16) Uani 1 1 d .
O5 O -0.2923(4) 2.4341(5) 0.90884(17) 0.0462(11) Uani 1 1 d .
O6 O -0.5365(5) 2.5142(6) 0.9119(2) 0.0608(14) Uani 1 1 d .
O7 O -0.2365(4) 2.1227(4) 0.65230(16) 0.0359(9) Uani 1 1 d .
O8 O -0.4715(5) 2.1577(5) 0.64479(19) 0.0543(12) Uani 1 1 d .
O9 O 0.0386(5) 1.9793(5) 0.5827(2) 0.0518(11) Uani 1 1 d D
H1W H 0.100(6) 1.982(8) 0.5534(19) 0.062 Uiso 1 1 d D
H2W H 0.072(7) 2.015(8) 0.6128(19) 0.062 Uiso 1 1 d D
O10 O -0.2957(9) 2.2402(9) 1.0280(4) 0.110(3) Uani 1 1 d D
H3W H -0.359(10) 2.307(9) 1.051(3) 0.131 Uiso 1 1 d D
H4W H -0.318(13) 2.289(10) 0.991(2) 0.131 Uiso 1 1 d D
O11 O 0.2301(9) 2.2450(12) 0.6378(3) 0.061(3) Uani 0.50 1 d P
O12 O 0.0873(17) 2.081(2) 0.6812(6) 0.061(3) Uani 0.25 1 d P
O13 O -0.3783(17) 1.952(2) 0.8029(6) 0.061(3) Uani 0.25 1 d P
N1 N 0.2122(9) 0.9470(7) 0.8200(3) 0.092(2) Uani 1 1 d D
N2 N 0.0363(8) 1.1611(7) 0.8295(3) 0.092(2) Uani 1 1 d D
N3 N 0.3575(5) 0.6212(5) 0.54246(19) 0.0316(10) Uani 1 1 d .
N4 N 0.2677(5) 0.7927(4) 0.47148(18) 0.0288(9) Uani 1 1 d .
N5 N 0.1726(5) 1.3443(5) 0.9814(2) 0.0432(12) Uani 1 1 d .
N6 N 0.0119(5) 1.3753(5) 0.91124(19) 0.0321(10) Uani 1 1 d .
N7 N -0.1702(5) 1.8257(4) 0.62065(18) 0.0278(9) Uani 1 1 d .
N8 N -0.2839(5) 2.3166(5) 0.80859(18) 0.0330(10) Uani 1 1 d .
C1 C 0.3416(7) 0.7421(7) 0.7599(3) 0.0439(15) Uani 1 1 d .
C2 C 0.2334(7) 0.7246(9) 0.7265(3) 0.061(2) Uani 1 1 d .
H2A H 0.1377 0.7551 0.7407 0.074 Uiso 1 1 calc R
C3 C 0.2642(7) 0.6623(8) 0.6720(3) 0.0517(17) Uani 1 1 d .
H3A H 0.1889 0.6536 0.6498 0.062 Uiso 1 1 calc R
C4 C 0.4055(6) 0.6136(6) 0.6507(2) 0.0346(12) Uani 1 1 d .
C5 C 0.5136(7) 0.6308(7) 0.6845(3) 0.0467(15) Uani 1 1 d .
H5A H 0.6097 0.5989 0.6707 0.056 Uiso 1 1 calc R
C6 C 0.4827(7) 0.6940(8) 0.7381(3) 0.0515(16) Uani 1 1 d .
H6A H 0.5579 0.7043 0.7598 0.062 Uiso 1 1 calc R
C7 C 0.3114(8) 0.8019(8) 0.8206(3) 0.060(2) Uani 1 1 d .
H7A H 0.2724 0.7409 0.8457 0.072 Uiso 1 1 calc R
H7B H 0.4034 0.7960 0.8381 0.072 Uiso 1 1 calc R
C8 C 0.4454(7) 0.5357(6) 0.5937(2) 0.0382(13) Uani 1 1 d .
H8A H 0.5486 0.5150 0.5855 0.046 Uiso 1 1 calc R
H8B H 0.4313 0.4432 0.5990 0.046 Uiso 1 1 calc R
C9 C 0.0895(10) 1.0300(10) 0.8332(4) 0.0821(15) Uani 1 1 d D
C10 C 0.1801(10) 1.1837(10) 0.8045(4) 0.0821(15) Uani 1 1 d D
H10 H 0.1897 1.2733 0.7954 0.099 Uiso 1 1 calc R
C11 C 0.2774(10) 1.0622(10) 0.7990(4) 0.0821(15) Uani 1 1 d D
H11A H 0.3720 1.0442 0.7849 0.099 Uiso 1 1 calc R
C12B C 0.010(2) 0.922(2) 0.8554(8) 0.061(5) Uani 0.50 1 d P
C12A C -0.049(2) 1.001(2) 0.8527(8) 0.061(5) Uani 0.50 1 d P
C13 C 0.3664(6) 0.7443(5) 0.5153(2) 0.0293(11) Uani 1 1 d .
C14 C 0.1940(6) 0.6976(6) 0.4707(2) 0.0326(11) Uani 1 1 d .
H14A H 0.1196 0.7046 0.4442 0.039 Uiso 1 1 calc R
C15 C 0.2484(6) 0.5916(6) 0.5151(2) 0.0350(12) Uani 1 1 d .
H15A H 0.2176 0.5141 0.5250 0.042 Uiso 1 1 calc R
C16 C 0.4720(7) 0.8112(7) 0.5314(3) 0.0471(15) Uani 1 1 d .
H16A H 0.4575 0.8973 0.5058 0.071 Uiso 1 1 calc R
H16B H 0.5704 0.7428 0.5270 0.071 Uiso 1 1 calc R
H16C H 0.4568 0.8372 0.5719 0.071 Uiso 1 1 calc R
C17 C 0.3909(7) 1.1320(7) 1.0144(3) 0.0494(16) Uani 1 1 d .
C18 C 0.4430(8) 1.0154(9) 1.0569(3) 0.063(2) Uani 1 1 d .
H18A H 0.4057 1.0251 1.0952 0.075 Uiso 1 1 calc R
C19 C 0.4500(8) 1.1148(8) 0.9577(3) 0.0592(19) Uani 1 1 d .
H19A H 0.4171 1.1923 0.9291 0.071 Uiso 1 1 calc R
C20 C 0.2744(8) 1.2745(8) 1.0313(3) 0.063(2) Uani 1 1 d .
H20A H 0.2197 1.2555 1.0651 0.075 Uiso 1 1 calc R
H20B H 0.3214 1.3401 1.0428 0.075 Uiso 1 1 calc R
C21 C 0.0803(6) 1.2890(6) 0.9576(2) 0.0365(12) Uani 1 1 d .
C22 C 0.0639(7) 1.4878(7) 0.9057(3) 0.0439(14) Uani 1 1 d .
H22A H 0.0356 1.5638 0.8763 0.053 Uiso 1 1 calc R
C23 C 0.1614(7) 1.4710(7) 0.9492(3) 0.0481(15) Uani 1 1 d .
H23A H 0.2114 1.5327 0.9560 0.058 Uiso 1 1 calc R
C24 C 0.0588(10) 1.1543(8) 0.9805(3) 0.062(2) Uani 1 1 d .
H24A H -0.0127 1.1378 0.9563 0.093 Uiso 1 1 calc R
H24B H 0.0247 1.1646 1.0207 0.093 Uiso 1 1 calc R
H24C H 0.1503 1.0730 0.9793 0.093 Uiso 1 1 calc R
C25 C -0.1335(5) 1.7201(5) 0.5825(2) 0.0246(10) Uani 1 1 d .
C26 C -0.0834(6) 1.5743(6) 0.6010(2) 0.0314(11) Uani 1 1 d .
H26A H -0.0553 1.5033 0.5734 0.038 Uiso 1 1 calc R
C27 C -0.0753(6) 1.5346(6) 0.6617(2) 0.0331(11) Uani 1 1 d .
H27A H -0.0416 1.4366 0.6753 0.040 Uiso 1 1 calc R
C28 C -0.1178(6) 1.6423(6) 0.7014(2) 0.0302(11) Uani 1 1 d .
C29 C -0.1625(6) 1.7873(6) 0.6791(2) 0.0312(11) Uani 1 1 d .
H29A H -0.1881 1.8604 0.7057 0.037 Uiso 1 1 calc R
C30 C -0.1534(6) 1.7745(5) 0.5178(2) 0.0276(10) Uani 1 1 d .
C31 C -0.1223(7) 1.6065(7) 0.7680(2) 0.0395(13) Uani 1 1 d .
C32 C -0.4166(6) 2.3753(6) 0.8320(2) 0.0331(11) Uani 1 1 d .
C33 C -0.5414(6) 2.3728(7) 0.8053(2) 0.0397(13) Uani 1 1 d .
H33A H -0.6331 2.4152 0.8225 0.048 Uiso 1 1 calc R
C34 C -0.5271(6) 2.3060(6) 0.7524(2) 0.0365(12) Uani 1 1 d .
H34A H -0.6094 2.3016 0.7338 0.044 Uiso 1 1 calc R
C35 C -0.3901(6) 2.2460(6) 0.7274(2) 0.0312(11) Uani 1 1 d .
C36 C -0.2699(6) 2.2539(6) 0.7569(2) 0.0349(12) Uani 1 1 d .
H36A H -0.1771 2.2145 0.7402 0.042 Uiso 1 1 calc R
C37 C -0.4193(7) 2.4492(7) 0.8894(2) 0.0398(13) Uani 1 1 d .
C38 C -0.3659(6) 2.1697(6) 0.6706(2) 0.0337(12) Uani 1 1 d .

loop_
_atom_site_aniso_label
_atom_site_aniso_U_11
_atom_site_aniso_U_22
_atom_site_aniso_U_33
_atom_site_aniso_U_23
_atom_site_aniso_U_13
_atom_site_aniso_U_12
Cu1 0.0444(4) 0.0201(3) 0.0228(3) -0.0028(2) 0.0010(3) -0.0118(3)
Cu2 0.0331(4) 0.0339(4) 0.0212(3) -0.0055(2) -0.0002(2) -0.0125(3)
O1 0.062(3) 0.0237(18) 0.0230(17) -0.0015(14) 0.0011(16) -0.0169(18)
O2 0.046(2) 0.0262(18) 0.0283(18) -0.0084(14) 0.0005(15) -0.0159(17)
O3 0.083(3) 0.050(3) 0.029(2) 0.0138(18) -0.006(2) -0.036(2)
O4 0.115(5) 0.049(3) 0.026(2) -0.0013(19) -0.005(2) -0.012(3)
O5 0.040(2) 0.073(3) 0.033(2) -0.026(2) 0.0071(17) -0.025(2)
O6 0.042(3) 0.093(4) 0.048(3) -0.036(3) 0.014(2) -0.021(3)
O7 0.044(2) 0.033(2) 0.0281(18) -0.0113(15) -0.0003(16) -0.0101(18)
O8 0.053(3) 0.072(3) 0.046(3) -0.019(2) -0.007(2) -0.029(3)
O9 0.046(3) 0.060(3) 0.044(2) 0.011(2) 0.004(2) -0.015(2)
O10 0.094(5) 0.110(6) 0.107(6) -0.041(5) -0.008(4) -0.009(4)
O11 0.030(3) 0.107(7) 0.012(3) -0.011(3) -0.005(2) 0.018(4)
O12 0.030(3) 0.107(7) 0.012(3) -0.011(3) -0.005(2) 0.018(4)
O13 0.030(3) 0.107(7) 0.012(3) -0.011(3) -0.005(2) 0.018(4)
N1 0.105(4) 0.059(3) 0.063(3) -0.038(2) -0.042(3) 0.038(3)
N2 0.105(4) 0.059(3) 0.063(3) -0.038(2) -0.042(3) 0.038(3)
N3 0.038(3) 0.024(2) 0.032(2) -0.0018(17) 0.0041(18) -0.0099(19)
N4 0.040(3) 0.020(2) 0.029(2) -0.0041(16) 0.0033(18) -0.0142(18)
N5 0.038(3) 0.039(3) 0.048(3) -0.015(2) -0.014(2) -0.006(2)
N6 0.037(3) 0.032(2) 0.028(2) -0.0053(17) -0.0011(18) -0.013(2)
N7 0.035(2) 0.023(2) 0.024(2) -0.0009(16) -0.0004(17) -0.0104(18)
N8 0.033(2) 0.045(3) 0.025(2) -0.0085(18) 0.0013(17) -0.017(2)
C1 0.039(3) 0.039(3) 0.040(3) -0.008(2) -0.005(2) 0.002(3)
C2 0.031(3) 0.092(6) 0.049(4) -0.019(4) 0.000(3) -0.006(4)
C3 0.034(3) 0.064(4) 0.052(4) -0.016(3) -0.005(3) -0.010(3)
C4 0.035(3) 0.028(3) 0.034(3) 0.002(2) 0.001(2) -0.005(2)
C5 0.033(3) 0.056(4) 0.052(4) -0.013(3) 0.010(3) -0.016(3)
C6 0.047(4) 0.055(4) 0.053(4) -0.009(3) -0.009(3) -0.017(3)
C7 0.056(4) 0.054(4) 0.046(4) -0.012(3) -0.008(3) 0.009(3)
C8 0.042(3) 0.026(3) 0.039(3) 0.002(2) 0.002(2) -0.004(2)
C9 0.087(4) 0.092(4) 0.064(3) -0.023(3) 0.010(3) -0.026(3)
C10 0.087(4) 0.092(4) 0.064(3) -0.023(3) 0.010(3) -0.026(3)
C11 0.087(4) 0.092(4) 0.064(3) -0.023(3) 0.010(3) -0.026(3)
C12B 0.095(15) 0.089(13) 0.031(4) 0.030(9) -0.018(7) -0.078(12)
C12A 0.095(15) 0.089(13) 0.031(4) 0.030(9) -0.018(7) -0.078(12)
C13 0.034(3) 0.021(2) 0.032(3) -0.0007(19) 0.003(2) -0.009(2)
C14 0.033(3) 0.028(3) 0.041(3) -0.010(2) 0.003(2) -0.016(2)
C15 0.043(3) 0.025(3) 0.041(3) -0.003(2) 0.008(2) -0.018(2)
C16 0.047(4) 0.042(3) 0.059(4) 0.008(3) -0.013(3) -0.025(3)
C17 0.044(4) 0.052(4) 0.044(4) -0.012(3) -0.020(3) -0.005(3)
C18 0.058(4) 0.069(5) 0.049(4) -0.005(3) -0.011(3) -0.007(4)
C19 0.054(4) 0.051(4) 0.056(4) 0.002(3) -0.016(3) 0.001(3)
C20 0.058(4) 0.059(4) 0.053(4) -0.025(3) -0.029(3) 0.005(3)
C21 0.042(3) 0.041(3) 0.026(3) -0.004(2) -0.003(2) -0.015(3)
C22 0.053(4) 0.039(3) 0.041(3) -0.004(2) -0.004(3) -0.018(3)
C23 0.044(4) 0.045(4) 0.061(4) -0.015(3) -0.005(3) -0.019(3)
C24 0.093(6) 0.059(4) 0.043(4) 0.011(3) -0.021(4) -0.041(4)
C25 0.028(3) 0.021(2) 0.027(2) -0.0014(18) 0.0017(19) -0.012(2)
C26 0.036(3) 0.028(3) 0.031(3) -0.005(2) 0.001(2) -0.012(2)
C27 0.037(3) 0.025(3) 0.036(3) 0.006(2) 0.001(2) -0.011(2)
C28 0.029(3) 0.033(3) 0.030(3) 0.004(2) -0.004(2) -0.014(2)
C29 0.044(3) 0.030(3) 0.020(2) -0.0004(19) 0.000(2) -0.014(2)
C30 0.034(3) 0.024(2) 0.025(2) -0.0023(19) 0.0015(19) -0.011(2)
C31 0.041(3) 0.051(4) 0.031(3) 0.009(3) -0.006(2) -0.024(3)
C32 0.036(3) 0.039(3) 0.026(3) -0.005(2) 0.003(2) -0.016(2)
C33 0.033(3) 0.050(3) 0.036(3) -0.013(2) 0.008(2) -0.014(3)
C34 0.039(3) 0.041(3) 0.036(3) -0.006(2) -0.006(2) -0.021(3)
C35 0.038(3) 0.030(3) 0.026(2) -0.005(2) -0.002(2) -0.012(2)
C36 0.036(3) 0.046(3) 0.025(3) -0.011(2) 0.004(2) -0.016(3)
C37 0.044(3) 0.047(3) 0.030(3) -0.011(2) 0.007(2) -0.017(3)
C38 0.044(3) 0.026(3) 0.029(3) 0.001(2) -0.008(2) -0.010(2)

loop_
_atom_type_symbol
_atom_type_description
_atom_type_scat_dispersion_real
_atom_type_scat_dispersion_imag
_atom_type_scat_source
C C 0.0033 0.0016 'International Tables Vol C Tables 4.2.6.8 and 6.1.1.4'
H H 0.0000 0.0000 'International Tables Vol C Tables 4.2.6.8 and 6.1.1.4'
N N 0.0061 0.0033 'International Tables Vol C Tables 4.2.6.8 and 6.1.1.4'
O O 0.0106 0.0060 'International Tables Vol C Tables 4.2.6.8 and 6.1.1.4'
Cu Cu 0.3201 1.2651 'International Tables Vol C Tables 4.2.6.8 and 6.1.1.4'

loop_
_geom_angle_atom_site_label_1
_geom_angle_atom_site_label_2
_geom_angle_atom_site_label_3
_geom_angle
_geom_angle_site_symmetry_1
_geom_angle_site_symmetry_3
O7 Cu1 O1 175.02(16) . .
O7 Cu1 N4 93.25(16) . 2_586
O1 Cu1 N4 90.21(15) . 2_586
O7 Cu1 N7 94.23(16) . .
O1 Cu1 N7 81.91(15) . .
N4 Cu1 N7 169.80(17) 2_586 .
O7 Cu1 O9 90.24(18) . .
O1 Cu1 O9 92.86(18) . .
N4 Cu1 O9 97.44(17) 2_586 .
N7 Cu1 O9 89.46(17) . .
N6 Cu2 O5 90.73(17) . 1_545
N6 Cu2 N8 171.51(18) . 1_545
O5 Cu2 N8 81.04(17) 1_545 1_545
N6 Cu2 N2 90.9(2) . .
O5 Cu2 N2 148.9(3) 1_545 .
N8 Cu2 N2 95.1(2) 1_545 .
N6 Cu2 O3 96.79(18) . .
O5 Cu2 O3 118.6(2) 1_545 .
N8 Cu2 O3 89.01(18) 1_545 .
N2 Cu2 O3 92.1(3) . .
C30 O1 Cu1 116.1(3) . .
C31 O3 Cu2 136.4(4) . .
C37 O5 Cu2 116.2(3) . 1_565
C38 O7 Cu1 114.9(3) . .
Cu1 O9 H1W 130(4) . .
Cu1 O9 H2W 117(4) . .
H1W O9 H2W 103(3) . .
H3W O10 H4W 101(3) . .
C9 N1 C7 146.6(10) . .
C9 N1 C11 98.4(7) . .
C7 N1 C11 114.8(8) . .
C9 N2 C10 95.4(7) . .
C9 N2 Cu2 147.2(8) . .
C10 N2 Cu2 115.3(6) . .
C13 N3 C15 108.2(4) . .
C13 N3 C8 126.4(5) . .
C15 N3 C8 125.4(5) . .
C13 N4 C14 107.4(4) . .
C13 N4 Cu1 129.8(3) . 2_586
C14 N4 Cu1 122.4(4) . 2_586
C21 N5 C23 108.5(5) . .
C21 N5 C20 125.2(6) . .
C23 N5 C20 126.2(6) . .
C21 N6 C22 106.8(5) . .
C21 N6 Cu2 127.6(4) . .
C22 N6 Cu2 125.4(4) . .
C25 N7 C29 118.4(4) . .
C25 N7 Cu1 112.0(3) . .
C29 N7 Cu1 129.2(3) . .
C32 N8 C36 119.3(5) . .
C32 N8 Cu2 113.7(3) . 1_565
C36 N8 Cu2 127.0(4) . 1_565
C2 C1 C6 118.0(6) . .
C2 C1 C7 121.9(6) . .
C6 C1 C7 120.0(6) . .
C1 C2 C3 121.4(6) . .
C1 C2 H2A 119.3 . .
C3 C2 H2A 119.3 . .
C4 C3 C2 120.3(6) . .
C4 C3 H3A 119.8 . .
C2 C3 H3A 119.8 . .
C3 C4 C5 118.1(5) . .
C3 C4 C8 121.9(5) . .
C5 C4 C8 120.0(5) . .
C6 C5 C4 121.6(6) . .
C6 C5 H5A 119.2 . .
C4 C5 H5A 119.2 . .
C5 C6 C1 120.7(6) . .
C5 C6 H6A 119.6 . .
C1 C6 H6A 119.6 . .
N1 C7 C1 113.9(6) . .
N1 C7 H7A 108.8 . .
C1 C7 H7A 108.8 . .
N1 C7 H7B 108.8 . .
C1 C7 H7B 108.8 . .
H7A C7 H7B 107.7 . .
N3 C8 C4 112.9(4) . .
N3 C8 H8A 109.0 . .
C4 C8 H8A 109.0 . .
N3 C8 H8B 109.0 . .
C4 C8 H8B 109.0 . .
H8A C8 H8B 107.8 . .
N2 C9 N1 130.4(10) . .
N2 C9 C12A 97.8(11) . .
N1 C9 C12A 131.5(12) . .
N2 C9 C12B 126.7(12) . .
N1 C9 C12B 103.0(12) . .
C11 C10 N2 108.7(8) . .
C11 C10 H10 125.6 . .
N2 C10 H10 125.6 . .
C10 C11 N1 107.1(8) . .
C10 C11 H11A 126.4 . .
N1 C11 H11A 126.4 . .
C12A C12B C9 72(2) . .
C12B C12A C9 79(3) . .
N4 C13 N3 109.3(5) . .
N4 C13 C16 125.9(5) . .
N3 C13 C16 124.8(5) . .
C15 C14 N4 108.5(5) . .
C15 C14 H14A 125.7 . .
N4 C14 H14A 125.7 . .
C14 C15 N3 106.5(5) . .
C14 C15 H15A 126.7 . .
N3 C15 H15A 126.7 . .
C13 C16 H16A 109.5 . .
C13 C16 H16B 109.5 . .
H16A C16 H16B 109.5 . .
C13 C16 H16C 109.5 . .
H16A C16 H16C 109.5 . .
H16B C16 H16C 109.5 . .
C19 C17 C18 118.5(6) . .
C19 C17 C20 121.9(6) . .
C18 C17 C20 119.6(7) . .
C19 C18 C17 120.2(7) 2_677 .
C19 C18 H18A 119.9 2_677 .
C17 C18 H18A 119.9 . .
C18 C19 C17 121.2(7) 2_677 .
C18 C19 H19A 119.4 2_677 .
C17 C19 H19A 119.4 . .
N5 C20 C17 111.0(5) . .
N5 C20 H20A 109.4 . .
C17 C20 H20A 109.4 . .
N5 C20 H20B 109.4 . .
C17 C20 H20B 109.4 . .
H20A C20 H20B 108.0 . .
N6 C21 N5 109.2(5) . .
N6 C21 C24 125.9(5) . .
N5 C21 C24 124.9(5) . .
C23 C22 N6 109.6(6) . .
C23 C22 H22A 125.2 . .
N6 C22 H22A 125.2 . .
C22 C23 N5 106.0(6) . .
C22 C23 H23A 127.0 . .
N5 C23 H23A 127.0 . .
C21 C24 H24A 109.5 . .
C21 C24 H24B 109.5 . .
H24A C24 H24B 109.5 . .
C21 C24 H24C 109.5 . .
H24A C24 H24C 109.5 . .
H24B C24 H24C 109.5 . .
N7 C25 C26 122.5(4) . .
N7 C25 C30 114.5(4) . .
C26 C25 C30 123.0(4) . .
C25 C26 C27 118.9(5) . .
C25 C26 H26A 120.6 . .
C27 C26 H26A 120.6 . .
C28 C27 C26 119.1(5) . .
C28 C27 H27A 120.4 . .
C26 C27 H27A 120.4 . .
C27 C28 C29 118.4(5) . .
C27 C28 C31 121.6(5) . .
C29 C28 C31 120.0(5) . .
N7 C29 C28 122.6(5) . .
N7 C29 H29A 118.7 . .
C28 C29 H29A 118.7 . .
O2 C30 O1 125.5(4) . .
O2 C30 C25 119.7(4) . .
O1 C30 C25 114.8(4) . .
O4 C31 O3 128.1(5) . .
O4 C31 C28 118.1(5) . .
O3 C31 C28 113.8(5) . .
N8 C32 C33 122.4(5) . .
N8 C32 C37 114.4(5) . .
C33 C32 C37 123.2(5) . .
C32 C33 C34 118.5(5) . .
C32 C33 H33A 120.7 . .
C34 C33 H33A 120.7 . .
C35 C34 C33 119.6(5) . .
C35 C34 H34A 120.2 . .
C33 C34 H34A 120.2 . .
C34 C35 C36 118.3(5) . .
C34 C35 C38 122.6(5) . .
C36 C35 C38 119.1(5) . .
N8 C36 C35 121.9(5) . .
N8 C36 H36A 119.1 . .
C35 C36 H36A 119.1 . .
O6 C37 O5 126.7(5) . .
O6 C37 C32 119.2(5) . .
O5 C37 C32 114.1(5) . .
O8 C38 O7 124.3(5) . .
O8 C38 C35 119.8(5) . .
O7 C38 C35 115.9(5) . .

loop_
_geom_bond_atom_site_label_1
_geom_bond_atom_site_label_2
_geom_bond_distance
_geom_bond_site_symmetry_2
Cu1 O7 1.942(3) .
Cu1 O1 1.965(3) .
Cu1 N4 1.977(4) 2_586
Cu1 N7 2.008(4) .
Cu1 O9 2.294(5) .
Cu2 N6 1.966(4) .
Cu2 O5 1.990(4) 1_545
Cu2 N8 2.008(4) 1_545
Cu2 N2 2.018(6) .
Cu2 O3 2.129(4) .
O1 C30 1.273(6) .
O2 C30 1.227(6) .
O3 C31 1.254(7) .
O4 C31 1.231(8) .
O5 C37 1.277(7) .
O5 Cu2 1.990(4) 1_565
O6 C37 1.212(7) .
O7 C38 1.251(7) .
O8 C38 1.241(7) .
O9 H1W 0.89(2) .
O9 H2W 0.90(2) .
O10 H3W 0.91(2) .
O10 H4W 0.92(2) .
N1 C9 1.225(10) .
N1 C7 1.403(8) .
N1 C11 1.537(11) .
N2 C9 1.201(10) .
N2 C10 1.589(11) .
N3 C13 1.353(6) .
N3 C15 1.370(7) .
N3 C8 1.469(7) .
N4 C13 1.330(7) .
N4 C14 1.376(6) .
N4 Cu1 1.977(4) 2_586
N5 C21 1.348(7) .
N5 C23 1.371(9) .
N5 C20 1.470(8) .
N6 C21 1.324(7) .
N6 C22 1.375(8) .
N7 C25 1.338(6) .
N7 C29 1.342(6) .
N8 C32 1.328(7) .
N8 C36 1.339(7) .
N8 Cu2 2.008(4) 1_565
C1 C2 1.376(9) .
C1 C6 1.378(9) .
C1 C7 1.511(9) .
C2 C3 1.392(9) .
C2 H2A 0.9300 .
C3 C4 1.375(8) .
C3 H3A 0.9300 .
C4 C5 1.380(8) .
C4 C8 1.516(8) .
C5 C6 1.376(9) .
C5 H5A 0.9300 .
C6 H6A 0.9300 .
C7 H7A 0.9700 .
C7 H7B 0.9700 .
C8 H8A 0.9700 .
C8 H8B 0.9700 .
C9 C12A 1.53(2) .
C9 C12B 1.578(19) .
C10 C11 1.240(11) .
C10 H10 0.9300 .
C11 H11A 0.9300 .
C12B C12A 0.78(3) .
C13 C16 1.475(8) .
C14 C15 1.361(8) .
C14 H14A 0.9300 .
C15 H15A 0.9300 .
C16 H16A 0.9600 .
C16 H16B 0.9600 .
C16 H16C 0.9600 .
C17 C19 1.388(10) .
C17 C18 1.392(10) .
C17 C20 1.517(9) .
C18 C19 1.384(10) 2_677
C18 H18A 0.9300 .
C19 C18 1.384(10) 2_677
C19 H19A 0.9300 .
C20 H20A 0.9700 .
C20 H20B 0.9700 .
C21 C24 1.476(9) .
C22 C23 1.339(9) .
C22 H22A 0.9300 .
C23 H23A 0.9300 .
C24 H24A 0.9600 .
C24 H24B 0.9600 .
C24 H24C 0.9600 .
C25 C26 1.374(7) .
C25 C30 1.513(7) .
C26 C27 1.395(7) .
C26 H26A 0.9300 .
C27 C28 1.376(8) .
C27 H27A 0.9300 .
C28 C29 1.392(7) .
C28 C31 1.525(7) .
C29 H29A 0.9300 .
C32 C33 1.379(8) .
C32 C37 1.524(7) .
C33 C34 1.382(8) .
C33 H33A 0.9300 .
C34 C35 1.379(8) .
C34 H34A 0.9300 .
C35 C36 1.390(8) .
C35 C38 1.501(7) .
C36 H36A 0.9300 .

loop_
_geom_hbond_atom_site_label_D
_geom_hbond_atom_site_label_H
_geom_hbond_atom_site_label_A
_geom_hbond_distance_DH
_geom_hbond_distance_HA
_geom_hbond_distance_DA
_geom_hbond_angle_DHA
_geom_hbond_site_symmetry_A
O9 H1W O1 0.89(2) 2.06(4) 2.877(6) 153(7) 2_596
O9 H2W O12 0.90(2) 1.75(3) 2.619(17) 163(6) .
O10 H4W O5 0.92(2) 2.33(5) 3.198(11) 157(11) .

loop_
_geom_torsion_atom_site_label_1
_geom_torsion_atom_site_label_2
_geom_torsion_atom_site_label_3
_geom_torsion_atom_site_label_4
_geom_torsion
_geom_torsion_site_symmetry_1
_geom_torsion_site_symmetry_4
N4 Cu1 O1 C30 -178.1(4) 2_586 .
N7 Cu1 O1 C30 -4.7(4) . .
O9 Cu1 O1 C30 84.4(4) . .
N6 Cu2 O3 C31 -74.0(6) . .
O5 Cu2 O3 C31 20.5(7) 1_545 .
N8 Cu2 O3 C31 99.8(6) 1_545 .
N2 Cu2 O3 C31 -165.2(6) . .
N4 Cu1 O7 C38 83.3(4) 2_586 .
N7 Cu1 O7 C38 -89.8(4) . .
O9 Cu1 O7 C38 -179.3(4) . .
N6 Cu2 N2 C9 101.0(12) . .
O5 Cu2 N2 C9 8.0(14) 1_545 .
N8 Cu2 N2 C9 -73.0(12) 1_545 .
O3 Cu2 N2 C9 -162.2(12) . .
N6 Cu2 N2 C10 -56.8(5) . .
O5 Cu2 N2 C10 -149.8(5) 1_545 .
N8 Cu2 N2 C10 129.2(5) 1_545 .
O3 Cu2 N2 C10 40.0(5) . .
O5 Cu2 N6 C21 86.6(5) 1_545 .
N2 Cu2 N6 C21 -62.3(5) . .
O3 Cu2 N6 C21 -154.5(5) . .
O5 Cu2 N6 C22 -99.6(5) 1_545 .
N2 Cu2 N6 C22 111.5(5) . .
O3 Cu2 N6 C22 19.3(5) . .
O7 Cu1 N7 C25 -175.3(4) . .
O1 Cu1 N7 C25 7.9(3) . .
N4 Cu1 N7 C25 47.6(11) 2_586 .
O9 Cu1 N7 C25 -85.1(4) . .
O7 Cu1 N7 C29 -2.6(5) . .
O1 Cu1 N7 C29 -179.5(5) . .
N4 Cu1 N7 C29 -139.7(9) 2_586 .
O9 Cu1 N7 C29 87.6(5) . .
C6 C1 C2 C3 -0.9(12) . .
C7 C1 C2 C3 -176.6(7) . .
C1 C2 C3 C4 1.4(12) . .
C2 C3 C4 C5 -1.1(10) . .
C2 C3 C4 C8 175.7(6) . .
C3 C4 C5 C6 0.3(10) . .
C8 C4 C5 C6 -176.5(6) . .
C4 C5 C6 C1 0.1(11) . .
C2 C1 C6 C5 0.2(11) . .
C7 C1 C6 C5 175.9(7) . .
C9 N1 C7 C1 110.8(13) . .
C11 N1 C7 C1 -76.7(8) . .
C2 C1 C7 N1 -64.3(11) . .
C6 C1 C7 N1 120.1(8) . .
C13 N3 C8 C4 70.3(7) . .
C15 N3 C8 C4 -107.6(6) . .
C3 C4 C8 N3 55.8(8) . .
C5 C4 C8 N3 -127.4(6) . .
C10 N2 C9 N1 -1.9(12) . .
Cu2 N2 C9 N1 -161.8(8) . .
C10 N2 C9 C12A -175.8(9) . .
Cu2 N2 C9 C12A 24.3(15) . .
C10 N2 C9 C12B -179.6(11) . .
Cu2 N2 C9 C12B 20.5(19) . .
C7 N1 C9 N2 174.6(9) . .
C11 N1 C9 N2 1.5(12) . .
C7 N1 C9 C12A -13(2) . .
C11 N1 C9 C12A 173.4(12) . .
C7 N1 C9 C12B -7.3(17) . .
C11 N1 C9 C12B 179.6(9) . .
C9 N2 C10 C11 1.3(9) . .
Cu2 N2 C10 C11 169.5(6) . .
N2 C10 C11 N1 -0.7(9) . .
C9 N1 C11 C10 -0.2(10) . .
C7 N1 C11 C10 -176.0(7) . .
N2 C9 C12B C12A 8(3) . .
N1 C9 C12B C12A -170(3) . .
N2 C9 C12A C12B -174(3) . .
N1 C9 C12A C12B 13(3) . .
C14 N4 C13 N3 -0.1(6) . .
Cu1 N4 C13 N3 172.3(3) 2_586 .
C14 N4 C13 C16 178.6(5) . .
Cu1 N4 C13 C16 -9.0(8) 2_586 .
C15 N3 C13 N4 -0.5(6) . .
C8 N3 C13 N4 -178.7(4) . .
C15 N3 C13 C16 -179.3(5) . .
C8 N3 C13 C16 2.6(8) . .
C13 N4 C14 C15 0.7(6) . .
Cu1 N4 C14 C15 -172.4(4) 2_586 .
N4 C14 C15 N3 -1.0(6) . .
C13 N3 C15 C14 0.9(6) . .
C8 N3 C15 C14 179.1(5) . .
C19 C17 C18 C19 -0.8(13) . 2_677
C20 C17 C18 C19 -179.5(7) . 2_677
C18 C17 C19 C18 0.8(13) . 2_677
C20 C17 C19 C18 179.5(7) . 2_677
C21 N5 C20 C17 64.9(9) . .
C23 N5 C20 C17 -110.9(7) . .
C19 C17 C20 N5 36.3(10) . .
C18 C17 C20 N5 -145.0(7) . .
C22 N6 C21 N5 0.3(6) . .
Cu2 N6 C21 N5 175.0(4) . .
C22 N6 C21 C24 179.7(6) . .
Cu2 N6 C21 C24 -5.5(9) . .
C23 N5 C21 N6 0.5(7) . .
C20 N5 C21 N6 -176.0(5) . .
C23 N5 C21 C24 -179.0(6) . .
C20 N5 C21 C24 4.6(10) . .
C21 N6 C22 C23 -1.0(7) . .
Cu2 N6 C22 C23 -175.9(4) . .
N6 C22 C23 N5 1.3(7) . .
C21 N5 C23 C22 -1.1(7) . .
C20 N5 C23 C22 175.3(6) . .
C29 N7 C25 C26 -2.5(8) . .
Cu1 N7 C25 C26 171.1(4) . .
C29 N7 C25 C30 176.9(5) . .
Cu1 N7 C25 C30 -9.6(5) . .
N7 C25 C26 C27 2.4(8) . .
C30 C25 C26 C27 -176.9(5) . .
C25 C26 C27 C28 0.1(8) . .
C26 C27 C28 C29 -2.2(8) . .
C26 C27 C28 C31 175.4(5) . .
C25 N7 C29 C28 0.1(8) . .
Cu1 N7 C29 C28 -172.1(4) . .
C27 C28 C29 N7 2.2(8) . .
C31 C28 C29 N7 -175.5(5) . .
Cu1 O1 C30 O2 180.0(4) . .
Cu1 O1 C30 C25 0.7(6) . .
N7 C25 C30 O2 -173.2(5) . .
C26 C25 C30 O2 6.2(8) . .
N7 C25 C30 O1 6.1(7) . .
C26 C25 C30 O1 -174.5(5) . .
Cu2 O3 C31 O4 23.9(11) . .
Cu2 O3 C31 C28 -157.6(4) . .
C27 C28 C31 O4 177.2(6) . .
C29 C28 C31 O4 -5.2(9) . .
C27 C28 C31 O3 -1.4(8) . .
C29 C28 C31 O3 176.2(5) . .
C36 N8 C32 C33 0.8(8) . .
Cu2 N8 C32 C33 177.9(5) 1_565 .
C36 N8 C32 C37 -177.4(5) . .
Cu2 N8 C32 C37 -0.3(6) 1_565 .
N8 C32 C33 C34 0.3(9) . .
C37 C32 C33 C34 178.4(5) . .
C32 C33 C34 C35 -1.0(9) . .
C33 C34 C35 C36 0.6(8) . .
C33 C34 C35 C38 179.0(5) . .
C32 N8 C36 C35 -1.2(8) . .
Cu2 N8 C36 C35 -177.9(4) 1_565 .
C34 C35 C36 N8 0.5(9) . .
C38 C35 C36 N8 -177.9(5) . .
Cu2 O5 C37 O6 -172.3(6) 1_565 .
Cu2 O5 C37 C32 7.9(7) 1_565 .
N8 C32 C37 O6 175.2(6) . .
C33 C32 C37 O6 -3.0(9) . .
N8 C32 C37 O5 -5.0(8) . .
C33 C32 C37 O5 176.8(6) . .
Cu1 O7 C38 O8 -1.0(7) . .
Cu1 O7 C38 C35 179.5(3) . .
C34 C35 C38 O8 -0.7(8) . .
C36 C35 C38 O8 177.7(5) . .
C34 C35 C38 O7 178.7(5) . .
C36 C35 C38 O7 -2.8(8) . .
